data_2236921
loop_
_publ_author_name
'Tedesco, Consiglia'
'Lamberti, Marina'
'Mazzeo, Mina'

_publ_section_title
;
 Bis{bis[2-(diisopropylphosphanyl)phenyl]phosphanido-\k^3^<i>P</i>,<i>P</i>',<i>P</i>''}chloridonickel(II)
;
_journal_coeditor_code IM2406
_journal_issue 12
_journal_name_full 'Acta Crystallographica Section E'
_journal_page_first m1459
_journal_paper_doi 10.1107/S1600536812044947
_journal_volume 68
_journal_year 2012
_chemical_formula_iupac '[Ni (C24 H36 P3) Cl]'
_chemical_formula_moiety 'C24 H36 Cl Ni P3'
_chemical_formula_sum 'C24 H36 Cl Ni P3'
_chemical_formula_weight 511.60
_chemical_name_systematic
;
Bis{bis[2-(diisopropylphosphanyl)phenyl]phosphanido-
\k^3^<i>P</i>,<i>P</i>',<i>P</i>''}chloridonickel(II)
;
_space_group_IT_number 14
_symmetry_cell_setting monoclinic
_symmetry_space_group_name_Hall '-P 2yn'
_symmetry_space_group_name_H-M 'P 1 21/n 1'
_atom_sites_solution_hydrogens geom
_atom_sites_solution_primary direct
_atom_sites_solution_secondary difmap
_audit_creation_method SHELXL-97
_cell_angle_alpha 90.00
_cell_angle_beta 101.043(17)
_cell_angle_gamma 90.00
_cell_formula_units_Z 4
_cell_length_a 13.752(3)
_cell_length_b 11.978(2)
_cell_length_c 15.554(4)
_cell_measurement_reflns_used 10236
_cell_measurement_temperature 100(2)
_cell_measurement_theta_max 38.34
_cell_measurement_theta_min 1.81
_cell_volume 2514.6(10)
_computing_cell_refinement 'CrystalClear (Rigaku, 2007)'
_computing_data_collection 'CrystalClear (Rigaku, 2007)'
_computing_data_reduction 'CrystalClear (Rigaku, 2007)'
_computing_molecular_graphics 'ORTEP-3 (Farrugia, 1997)'
_computing_publication_material 'PLATON (Spek, 2009)'
_computing_structure_refinement 'SHELXL97 (Sheldrick, 2008)'
_computing_structure_solution 'SHELXS97 (Sheldrick, 2008)'
_diffrn_ambient_temperature 100(2)
_diffrn_detector_area_resol_mean 13.6612
_diffrn_measured_fraction_theta_full 0.999
_diffrn_measured_fraction_theta_max 0.732
_diffrn_measurement_device_type
;
Rigaku Mercury2
;
_diffrn_measurement_method \w
_diffrn_radiation_monochromator graphite
_diffrn_radiation_source 'fine-focus sealed tube'
_diffrn_radiation_type MoK\a
_diffrn_radiation_wavelength 0.71073
_diffrn_reflns_av_R_equivalents 0.0774
_diffrn_reflns_av_sigmaI/netI 0.0565
_diffrn_reflns_limit_h_max 18
_diffrn_reflns_limit_h_min -21
_diffrn_reflns_limit_k_max 20
_diffrn_reflns_limit_k_min -20
_diffrn_reflns_limit_l_max 26
_diffrn_reflns_limit_l_min -26
_diffrn_reflns_number 36493
_diffrn_reflns_theta_full 25.00
_diffrn_reflns_theta_max 38.34
_diffrn_reflns_theta_min 1.81
_diffrn_standards_decay_% 0
_diffrn_standards_interval_count 0
_diffrn_standards_interval_time 0
_diffrn_standards_number 0
_exptl_absorpt_coefficient_mu 1.078
_exptl_absorpt_correction_T_max 0.875
_exptl_absorpt_correction_T_min 0.725
_exptl_absorpt_correction_type multi-scan
_exptl_absorpt_process_details '(Blessing, 1995)'
_exptl_crystal_colour red
_exptl_crystal_density_diffrn 1.351
_exptl_crystal_density_method 'not measured'
_exptl_crystal_description platelet
_exptl_crystal_F_000 1080
_exptl_crystal_size_max 0.30
_exptl_crystal_size_mid 0.25
_exptl_crystal_size_min 0.15
_refine_diff_density_max 1.037
_refine_diff_density_min -0.459
_refine_ls_extinction_method none
_refine_ls_goodness_of_fit_ref 1.003
_refine_ls_hydrogen_treatment constr
_refine_ls_matrix_type full
_refine_ls_number_parameters 270
_refine_ls_number_reflns 10236
_refine_ls_number_restraints 0
_refine_ls_restrained_S_all 1.003
_refine_ls_R_factor_all 0.0610
_refine_ls_R_factor_gt 0.0409
_refine_ls_shift/su_max 0.001
_refine_ls_shift/su_mean 0.000
_refine_ls_structure_factor_coef Fsqd
_refine_ls_weighting_details 'calc w=1/[\s^2^(Fo^2^)+(0.0583P)^2^+0.0000P] where P=(Fo^2^+2Fc^2^)/3'
_refine_ls_weighting_scheme calc
_refine_ls_wR_factor_gt 0.0985
_refine_ls_wR_factor_ref 0.1081
_reflns_number_gt 7497
_reflns_number_total 10236
_reflns_threshold_expression I>2sigma(I)
_cod_data_source_file im2406.cif
_cod_data_source_block I
_cod_original_cell_volume 2514.7(9)
_cod_original_sg_symbol_H-M 'P 21/n'
_cod_database_code 2236921
_cod_database_fobs_code 2236921

loop_
_symmetry_equiv_pos_as_xyz
'x, y, z'
'-x+1/2, y+1/2, -z+1/2'
'-x, -y, -z'
'x-1/2, -y-1/2, z-1/2'

loop_
_atom_site_type_symbol
_atom_site_label
_atom_site_fract_x
_atom_site_fract_y
_atom_site_fract_z
_atom_site_U_iso_or_equiv
_atom_site_adp_type
_atom_site_calc_flag
_atom_site_refinement_flags
_atom_site_occupancy
_atom_site_symmetry_multiplicity
Ni Ni1 0.507688(15) 0.862502(15) 0.234394(12) 0.01174(6) Uani d . 1 1
P P1 0.38852(3) 0.76794(3) 0.15893(2) 0.01232(8) Uani d . 1 1
P P2 0.60305(3) 0.77839(3) 0.15774(2) 0.01240(8) Uani d . 1 1
P P3 0.39159(3) 0.96155(3) 0.27720(2) 0.01268(8) Uani d . 1 1
Cl Cl1 0.63222(3) 0.92364(4) 0.33635(3) 0.02309(9) Uani d . 1 1
C C1 0.27837(12) 0.85825(12) 0.13536(10) 0.0144(3) Uani d . 1 1
C C2 0.19587(13) 0.84451(13) 0.06790(11) 0.0193(3) Uani d . 1 1
H H2 0.1978 0.7914 0.0229 0.023 Uiso calc R 1 1
C C3 0.11074(13) 0.90847(14) 0.06644(11) 0.0224(3) Uani d . 1 1
H H3 0.0555 0.8995 0.0199 0.027 Uiso calc R 1 1
C C4 0.10613(13) 0.98523(14) 0.13266(12) 0.0229(3) Uani d . 1 1
H H4 0.0473 1.0271 0.1321 0.027 Uiso calc R 1 1
C C5 0.18779(13) 1.00058(14) 0.19964(11) 0.0200(3) Uani d . 1 1
H H5 0.1848 1.0532 0.2448 0.024 Uiso calc R 1 1
C C6 0.27443(12) 0.93868(12) 0.20071(10) 0.0153(3) Uani d . 1 1
C C7 0.37738(13) 0.92346(13) 0.38917(10) 0.0184(3) Uani d . 1 1
H H7 0.4392 0.9485 0.4294 0.022 Uiso calc R 1 1
C C8 0.37380(16) 0.79562(15) 0.39703(12) 0.0274(4) Uani d . 1 1
H H8A 0.3729 0.7751 0.4579 0.041 Uiso calc R 1 1
H H8B 0.4324 0.7631 0.3794 0.041 Uiso calc R 1 1
H H8C 0.3139 0.7672 0.3588 0.041 Uiso calc R 1 1
C C9 0.29155(16) 0.97945(17) 0.42077(12) 0.0291(4) Uani d . 1 1
H H9A 0.2288 0.9522 0.3863 0.044 Uiso calc R 1 1
H H9B 0.2958 1.0605 0.4136 0.044 Uiso calc R 1 1
H H9C 0.2946 0.9618 0.4828 0.044 Uiso calc R 1 1
C C10 0.40201(13) 1.11551(12) 0.27837(11) 0.0184(3) Uani d . 1 1
H H10 0.3379 1.1464 0.2893 0.022 Uiso calc R 1 1
C C11 0.48453(15) 1.15913(14) 0.35091(13) 0.0277(4) Uani d . 1 1
H H11A 0.5482 1.1277 0.3433 0.042 Uiso calc R 1 1
H H11B 0.4710 1.1368 0.4081 0.042 Uiso calc R 1 1
H H11C 0.4872 1.2407 0.3477 0.042 Uiso calc R 1 1
C C12 0.41603(17) 1.15781(15) 0.18882(13) 0.0295(4) Uani d . 1 1
H H12A 0.4133 1.2396 0.1879 0.044 Uiso calc R 1 1
H H12B 0.3633 1.1279 0.1432 0.044 Uiso calc R 1 1
H H12C 0.4805 1.1331 0.1779 0.044 Uiso calc R 1 1
C C13 0.42472(12) 0.72062(11) 0.05737(9) 0.0129(3) Uani d . 1 1
C C14 0.36210(12) 0.67045(12) -0.01409(9) 0.0151(3) Uani d . 1 1
H H14 0.2923 0.6732 -0.0182 0.018 Uiso calc R 1 1
C C15 0.40146(13) 0.61688(12) -0.07888(10) 0.0163(3) Uani d . 1 1
H H15 0.3581 0.5855 -0.1278 0.020 Uiso calc R 1 1
C C16 0.50366(13) 0.60846(12) -0.07316(10) 0.0167(3) Uani d . 1 1
H H16 0.5299 0.5706 -0.1173 0.020 Uiso calc R 1 1
C C17 0.56680(13) 0.65619(12) -0.00203(10) 0.0161(3) Uani d . 1 1
H H17 0.6365 0.6496 0.0031 0.019 Uiso calc R 1 1
C C18 0.52782(12) 0.71385(11) 0.06193(9) 0.0139(3) Uani d . 1 1
C C19 0.68016(13) 0.66106(13) 0.20976(10) 0.0171(3) Uani d . 1 1
H H19 0.7007 0.6155 0.1624 0.021 Uiso calc R 1 1
C C20 0.61433(14) 0.58829(13) 0.25608(11) 0.0220(3) Uani d . 1 1
H H20A 0.6494 0.5191 0.2763 0.033 Uiso calc R 1 1
H H20B 0.5528 0.5704 0.2152 0.033 Uiso calc R 1 1
H H20C 0.5987 0.6289 0.3064 0.033 Uiso calc R 1 1
C C21 0.77391(13) 0.69711(14) 0.27367(11) 0.0228(4) Uani d . 1 1
H H21A 0.7554 0.7391 0.3222 0.034 Uiso calc R 1 1
H H21B 0.8144 0.7445 0.2430 0.034 Uiso calc R 1 1
H H21C 0.8120 0.6309 0.2967 0.034 Uiso calc R 1 1
C C22 0.68475(13) 0.88108(13) 0.11899(10) 0.0168(3) Uani d . 1 1
H H22 0.7229 0.9188 0.1723 0.020 Uiso calc R 1 1
C C23 0.76138(14) 0.83460(15) 0.06823(12) 0.0228(3) Uani d . 1 1
H H23A 0.7276 0.8092 0.0103 0.034 Uiso calc R 1 1
H H23B 0.7964 0.7717 0.1005 0.034 Uiso calc R 1 1
H H23C 0.8090 0.8933 0.0615 0.034 Uiso calc R 1 1
C C24 0.62145(14) 0.97121(14) 0.06549(11) 0.0225(3) Uani d . 1 1
H H24A 0.6647 1.0287 0.0483 0.034 Uiso calc R 1 1
H H24B 0.5776 1.0051 0.1010 0.034 Uiso calc R 1 1
H H24C 0.5815 0.9376 0.0129 0.034 Uiso calc R 1 1

loop_
_atom_site_aniso_label
_atom_site_aniso_U_11
_atom_site_aniso_U_22
_atom_site_aniso_U_33
_atom_site_aniso_U_12
_atom_site_aniso_U_13
_atom_site_aniso_U_23
Ni1 0.00990(11) 0.01376(8) 0.01101(8) 0.00084(6) 0.00062(7) -0.00213(6)
P1 0.01050(19) 0.01411(15) 0.01187(15) -0.00029(13) 0.00091(14) -0.00044(11)
P2 0.00955(19) 0.01467(15) 0.01221(15) 0.00058(13) 0.00013(14) -0.00314(12)
P3 0.0121(2) 0.01420(15) 0.01216(15) 0.00082(13) 0.00324(14) -0.00029(12)
Cl1 0.0147(2) 0.02913(18) 0.02231(17) 0.00337(15) -0.00438(15) -0.01218(14)
C1 0.0106(7) 0.0174(6) 0.0154(6) -0.0002(5) 0.0026(5) 0.0020(5)
C2 0.0145(8) 0.0220(7) 0.0198(7) 0.0004(6) -0.0012(6) -0.0002(5)
C3 0.0141(8) 0.0259(7) 0.0248(8) 0.0013(6) -0.0028(6) 0.0016(6)
C4 0.0130(8) 0.0260(7) 0.0291(8) 0.0059(6) 0.0024(7) 0.0010(6)
C5 0.0158(9) 0.0224(7) 0.0226(7) 0.0035(6) 0.0057(6) -0.0003(6)
C6 0.0138(8) 0.0169(6) 0.0160(6) 0.0011(5) 0.0044(6) 0.0010(5)
C7 0.0195(9) 0.0225(7) 0.0143(6) -0.0018(6) 0.0060(6) 0.0003(5)
C8 0.0383(12) 0.0243(7) 0.0223(8) -0.0035(7) 0.0125(8) 0.0064(6)
C9 0.0308(11) 0.0387(10) 0.0215(8) 0.0054(8) 0.0141(8) 0.0018(7)
C10 0.0182(9) 0.0149(6) 0.0233(7) 0.0013(5) 0.0068(6) 0.0001(5)
C11 0.0269(10) 0.0178(7) 0.0366(10) -0.0021(7) 0.0017(8) -0.0084(6)
C12 0.0382(12) 0.0216(7) 0.0316(9) 0.0013(7) 0.0138(9) 0.0082(7)
C13 0.0136(7) 0.0131(5) 0.0109(5) -0.0009(5) -0.0004(5) -0.0001(4)
C14 0.0134(8) 0.0152(5) 0.0151(6) -0.0014(5) -0.0011(6) -0.0004(5)
C15 0.0189(8) 0.0151(6) 0.0128(6) -0.0023(5) -0.0020(6) -0.0011(4)
C16 0.0200(9) 0.0165(6) 0.0131(6) -0.0013(6) 0.0022(6) -0.0030(5)
C17 0.0141(8) 0.0179(6) 0.0157(6) -0.0003(5) 0.0016(6) -0.0035(5)
C18 0.0138(8) 0.0143(5) 0.0124(6) -0.0013(5) -0.0008(5) -0.0014(4)
C19 0.0153(8) 0.0184(6) 0.0159(6) 0.0050(5) -0.0014(6) -0.0035(5)
C20 0.0216(9) 0.0192(6) 0.0232(7) 0.0016(6) -0.0007(7) 0.0009(6)
C21 0.0170(9) 0.0253(7) 0.0225(7) 0.0033(6) -0.0051(6) -0.0029(6)
C22 0.0128(8) 0.0200(6) 0.0178(6) -0.0027(5) 0.0035(6) -0.0043(5)
C23 0.0166(9) 0.0291(8) 0.0241(8) -0.0018(7) 0.0077(7) -0.0038(6)
C24 0.0249(10) 0.0209(7) 0.0226(7) 0.0009(6) 0.0067(7) 0.0011(6)

loop_
_atom_type_symbol
_atom_type_description
_atom_type_scat_dispersion_real
_atom_type_scat_dispersion_imag
_atom_type_scat_source
C C 0.0033 0.0016 'International Tables Vol C Tables 4.2.6.8 and 6.1.1.4'
H H 0.0000 0.0000 'International Tables Vol C Tables 4.2.6.8 and 6.1.1.4'
P P 0.1023 0.0942 'International Tables Vol C Tables 4.2.6.8 and 6.1.1.4'
Ni Ni 0.3393 1.1124 'International Tables Vol C Tables 4.2.6.8 and 6.1.1.4'
Cl Cl 0.1484 0.1585 'International Tables Vol C Tables 4.2.6.8 and 6.1.1.4'

loop_
_geom_angle_atom_site_label_1
_geom_angle_atom_site_label_2
_geom_angle_atom_site_label_3
_geom_angle
P1 Ni1 P2 86.18(2)
P1 Ni1 P3 85.84(2)
P2 Ni1 P3 164.837(17)
P1 Ni1 Cl1 165.171(19)
P2 Ni1 Cl1 94.61(2)
P3 Ni1 Cl1 96.40(2)
C13 P1 C1 111.03(7)
C13 P1 Ni1 109.22(5)
C1 P1 Ni1 108.17(5)
C18 P2 C22 107.63(7)
C18 P2 C19 102.95(7)
C22 P2 C19 108.39(8)
C18 P2 Ni1 109.73(6)
C22 P2 Ni1 109.78(5)
C19 P2 Ni1 117.78(6)
C6 P3 C7 109.69(8)
C6 P3 C10 102.27(7)
C7 P3 C10 105.01(8)
C6 P3 Ni1 108.85(6)
C7 P3 Ni1 111.56(6)
C10 P3 Ni1 118.88(6)
C2 C1 C6 118.91(15)
C2 C1 P1 126.75(12)
C6 C1 P1 113.71(11)
C3 C2 C1 120.31(15)
C3 C2 H2 119.8
C1 C2 H2 119.8
C4 C3 C2 120.51(15)
C4 C3 H3 119.7
C2 C3 H3 119.7
C3 C4 C5 119.83(16)
C3 C4 H4 120.1
C5 C4 H4 120.1
C4 C5 C6 120.15(16)
C4 C5 H5 119.9
C6 C5 H5 119.9
C5 C6 C1 120.23(14)
C5 C6 P3 124.70(12)
C1 C6 P3 114.86(12)
C9 C7 C8 112.05(16)
C9 C7 P3 115.17(12)
C8 C7 P3 109.37(11)
C9 C7 H7 106.6
C8 C7 H7 106.6
P3 C7 H7 106.6
C7 C8 H8A 109.5
C7 C8 H8B 109.5
H8A C8 H8B 109.5
C7 C8 H8C 109.5
H8A C8 H8C 109.5
H8B C8 H8C 109.5
C7 C9 H9A 109.5
C7 C9 H9B 109.5
H9A C9 H9B 109.5
C7 C9 H9C 109.5
H9A C9 H9C 109.5
H9B C9 H9C 109.5
C12 C10 C11 110.70(16)
C12 C10 P3 110.15(12)
C11 C10 P3 113.12(11)
C12 C10 H10 107.5
C11 C10 H10 107.5
P3 C10 H10 107.5
C10 C11 H11A 109.5
C10 C11 H11B 109.5
H11A C11 H11B 109.5
C10 C11 H11C 109.5
H11A C11 H11C 109.5
H11B C11 H11C 109.5
C10 C12 H12A 109.5
C10 C12 H12B 109.5
H12A C12 H12B 109.5
C10 C12 H12C 109.5
H12A C12 H12C 109.5
H12B C12 H12C 109.5
C14 C13 C18 118.31(14)
C14 C13 P1 125.98(13)
C18 C13 P1 114.26(10)
C15 C14 C13 120.46(16)
C15 C14 H14 119.8
C13 C14 H14 119.8
C14 C15 C16 121.00(13)
C14 C15 H15 119.5
C16 C15 H15 119.5
C17 C16 C15 119.25(15)
C17 C16 H16 120.4
C15 C16 H16 120.4
C16 C17 C18 120.16(16)
C16 C17 H17 119.9
C18 C17 H17 119.9
C17 C18 C13 120.76(13)
C17 C18 P2 123.91(13)
C13 C18 P2 115.26(11)
C20 C19 C21 110.78(13)
C20 C19 P2 107.27(12)
C21 C19 P2 114.22(11)
C20 C19 H19 108.1
C21 C19 H19 108.1
P2 C19 H19 108.1
C19 C20 H20A 109.5
C19 C20 H20B 109.5
H20A C20 H20B 109.5
C19 C20 H20C 109.5
H20A C20 H20C 109.5
H20B C20 H20C 109.5
C19 C21 H21A 109.5
C19 C21 H21B 109.5
H21A C21 H21B 109.5
C19 C21 H21C 109.5
H21A C21 H21C 109.5
H21B C21 H21C 109.5
C24 C22 C23 110.55(14)
C24 C22 P2 109.27(12)
C23 C22 P2 116.55(11)
C24 C22 H22 106.6
C23 C22 H22 106.6
P2 C22 H22 106.6
C22 C23 H23A 109.5
C22 C23 H23B 109.5
H23A C23 H23B 109.5
C22 C23 H23C 109.5
H23A C23 H23C 109.5
H23B C23 H23C 109.5
C22 C24 H24A 109.5
C22 C24 H24B 109.5
H24A C24 H24B 109.5
C22 C24 H24C 109.5
H24A C24 H24C 109.5
H24B C24 H24C 109.5

loop_
_geom_bond_atom_site_label_1
_geom_bond_atom_site_label_2
_geom_bond_distance
Ni1 P1 2.1469(6)
Ni1 P2 2.1807(6)
Ni1 P3 2.1925(6)
Ni1 Cl1 2.2234(6)
P1 C13 1.8347(16)
P1 C1 1.8402(16)
P2 C18 1.8160(14)
P2 C22 1.8434(17)
P2 C19 1.8508(15)
P3 C6 1.8307(16)
P3 C7 1.8467(17)
P3 C10 1.8497(16)
C1 C2 1.400(2)
C1 C6 1.409(2)
C2 C3 1.396(2)
C2 H2 0.9500
C3 C4 1.391(3)
C3 H3 0.9500
C4 C5 1.390(2)
C4 H4 0.9500
C5 C6 1.401(2)
C5 H5 0.9500
C7 C9 1.519(3)
C7 C8 1.538(2)
C7 H7 1.0000
C8 H8A 0.9800
C8 H8B 0.9800
C8 H8C 0.9800
C9 H9A 0.9800
C9 H9B 0.9800
C9 H9C 0.9800
C10 C12 1.529(3)
C10 C11 1.531(2)
C10 H10 1.0000
C11 H11A 0.9800
C11 H11B 0.9800
C11 H11C 0.9800
C12 H12A 0.9800
C12 H12B 0.9800
C12 H12C 0.9800
C13 C14 1.4041(19)
C13 C18 1.408(2)
C14 C15 1.389(2)
C14 H14 0.9500
C15 C16 1.395(2)
C15 H15 0.9500
C16 C17 1.392(2)
C16 H16 0.9500
C17 C18 1.399(2)
C17 H17 0.9500
C19 C20 1.533(3)
C19 C21 1.532(2)
C19 H19 1.0000
C20 H20A 0.9800
C20 H20B 0.9800
C20 H20C 0.9800
C21 H21A 0.9800
C21 H21B 0.9800
C21 H21C 0.9800
C22 C24 1.529(2)
C22 C23 1.537(2)
C22 H22 1.0000
C23 H23A 0.9800
C23 H23B 0.9800
C23 H23C 0.9800
C24 H24A 0.9800
C24 H24B 0.9800
C24 H24C 0.9800

loop_
_geom_torsion_atom_site_label_1
_geom_torsion_atom_site_label_2
_geom_torsion_atom_site_label_3
_geom_torsion_atom_site_label_4
_geom_torsion
P2 Ni1 P1 C13 -20.53(5)
P3 Ni1 P1 C13 146.57(5)
Cl1 Ni1 P1 C13 -114.11(8)
P2 Ni1 P1 C1 -141.48(6)
P3 Ni1 P1 C1 25.62(6)
Cl1 Ni1 P1 C1 124.94(9)
P1 Ni1 P2 C18 15.30(5)
P3 Ni1 P2 C18 -43.06(9)
Cl1 Ni1 P2 C18 -179.54(5)
P1 Ni1 P2 C22 133.40(6)
P3 Ni1 P2 C22 75.03(9)
Cl1 Ni1 P2 C22 -61.45(6)
P1 Ni1 P2 C19 -101.96(6)
P3 Ni1 P2 C19 -160.33(8)
Cl1 Ni1 P2 C19 63.19(6)
P1 Ni1 P3 C6 -18.46(5)
P2 Ni1 P3 C6 39.95(9)
Cl1 Ni1 P3 C6 176.27(5)
P1 Ni1 P3 C7 102.73(6)
P2 Ni1 P3 C7 161.13(8)
Cl1 Ni1 P3 C7 -62.55(6)
P1 Ni1 P3 C10 -134.87(6)
P2 Ni1 P3 C10 -76.46(9)
Cl1 Ni1 P3 C10 59.86(6)
C13 P1 C1 C2 38.93(17)
Ni1 P1 C1 C2 158.75(14)
C13 P1 C1 C6 -150.31(12)
Ni1 P1 C1 C6 -30.49(13)
C6 C1 C2 C3 -1.0(2)
P1 C1 C2 C3 169.38(14)
C1 C2 C3 C4 -1.1(3)
C2 C3 C4 C5 1.7(3)
C3 C4 C5 C6 -0.2(3)
C4 C5 C6 C1 -1.8(2)
C4 C5 C6 P3 172.58(14)
C2 C1 C6 C5 2.4(2)
P1 C1 C6 C5 -169.15(13)
C2 C1 C6 P3 -172.53(12)
P1 C1 C6 P3 15.91(16)
C7 P3 C6 C5 67.74(16)
C10 P3 C6 C5 -43.32(16)
Ni1 P3 C6 C5 -169.94(13)
C7 P3 C6 C1 -117.58(12)
C10 P3 C6 C1 131.36(12)
Ni1 P3 C6 C1 4.74(13)
C6 P3 C7 C9 -53.35(15)
C10 P3 C7 C9 55.90(15)
Ni1 P3 C7 C9 -174.04(11)
C6 P3 C7 C8 73.88(14)
C10 P3 C7 C8 -176.87(13)
Ni1 P3 C7 C8 -46.82(14)
C6 P3 C10 C12 -66.43(15)
C7 P3 C10 C12 179.03(13)
Ni1 P3 C10 C12 53.41(15)
C6 P3 C10 C11 169.10(14)
C7 P3 C10 C11 54.56(16)
Ni1 P3 C10 C11 -71.06(15)
C1 P1 C13 C14 -51.18(14)
Ni1 P1 C13 C14 -170.37(11)
C1 P1 C13 C18 142.91(11)
Ni1 P1 C13 C18 23.72(11)
C18 C13 C14 C15 -0.8(2)
P1 C13 C14 C15 -166.18(11)
C13 C14 C15 C16 2.1(2)
C14 C15 C16 C17 -1.0(2)
C15 C16 C17 C18 -1.3(2)
C16 C17 C18 C13 2.6(2)
C16 C17 C18 P2 179.52(12)
C14 C13 C18 C17 -1.6(2)
P1 C13 C18 C17 165.51(11)
C14 C13 C18 P2 -178.71(10)
P1 C13 C18 P2 -11.64(14)
C22 P2 C18 C17 58.57(14)
C19 P2 C18 C17 -55.81(15)
Ni1 P2 C18 C17 177.99(11)
C22 P2 C18 C13 -124.38(11)
C19 P2 C18 C13 121.24(12)
Ni1 P2 C18 C13 -4.95(12)
C18 P2 C19 C20 -76.47(12)
C22 P2 C19 C20 169.71(10)
Ni1 P2 C19 C20 44.38(11)
C18 P2 C19 C21 160.36(13)
C22 P2 C19 C21 46.54(15)
Ni1 P2 C19 C21 -78.80(14)
C18 P2 C22 C24 62.07(13)
C19 P2 C22 C24 172.77(11)
Ni1 P2 C22 C24 -57.32(11)
C18 P2 C22 C23 -64.12(14)
C19 P2 C22 C23 46.58(14)
Ni1 P2 C22 C23 176.49(10)
